data_7124331
loop_
_publ_author_name
'Volla, Chandra MR'
'Singh, Anurag'
'Shukla, Rahul Kumar'

_publ_section_title
;
 Palladium-catalyzed Highly Diastereoslective Cascade Dihalogenation of
 Alkyne-tethered Cylcohexadienones via Umpolung of Palladium Enolate
;
_journal_name_full 'Chemical Communications'
_journal_paper_doi 10.1039/C9CC07164D
_journal_year 2019
_chemical_formula_moiety '2(C16 H13 Cl2 N O4)'
_chemical_formula_sum 'C32 H26 Cl4 N2 O8'
_chemical_formula_weight 708.35
_space_group_crystal_system monoclinic
_space_group_IT_number 4
_space_group_name_Hall 'P 2yb'
_space_group_name_H-M_alt 'P 1 21 1'
_symmetry_space_group_name_Hall 'P 2yb'
_symmetry_space_group_name_H-M 'P 1 21 1'
_atom_sites_solution_hydrogens geom
_atom_sites_solution_primary dual
_audit_creation_date 2019-01-24
_audit_creation_method
;
Olex2 1.2-ac3
(compiled 2017.08.10 svn.r3458 for OlexSys, GUI svn.r5381)
;
_audit_update_record
;
2019-05-01 deposited with the CCDC.    2019-10-14 downloaded from the CCDC.
;
_cell_angle_alpha 90
_cell_angle_beta 96.410(3)
_cell_angle_gamma 90
_cell_formula_units_Z 2
_cell_length_a 12.9918(5)
_cell_length_b 7.1290(3)
_cell_length_c 16.6483(6)
_cell_measurement_reflns_used 10260
_cell_measurement_temperature 150
_cell_measurement_theta_max 30.2800
_cell_measurement_theta_min 1.9370
_cell_volume 1532.30(10)
_computing_cell_refinement 'CrysAlisPro 1.171.39.46 (Rigaku OD, 2018)'
_computing_data_collection 'CrysAlisPro 1.171.39.46 (Rigaku OD, 2018)'
_computing_data_reduction 'CrysAlisPro 1.171.39.46 (Rigaku OD, 2018)'
_computing_molecular_graphics 'Olex2 (Dolomanov et al., 2009)'
_computing_publication_material 'Olex2 (Dolomanov et al., 2009)'
_computing_structure_refinement 'ShelXL (Sheldrick, 2015)'
_computing_structure_solution 'ShelXT (Sheldrick, 2015)'
_diffrn_ambient_temperature 150
_diffrn_detector 'CCD plate'
_diffrn_measured_fraction_theta_full 0.997
_diffrn_measured_fraction_theta_max 0.997
_diffrn_measurement_details
;
List of Runs (angles in degrees, time in seconds):

  # Type    Start    End  Width  t~exp~   \w     \q     \k     \f   Frames
#--------------------------------------------------------------------------
  1  \w   -110.00  70.00   0.50    8.00    --  -20.00   0.00 -36.00  360
  2  \w    -59.00  -3.50   0.50    8.00    --  -20.00  72.00-108.00  111
  3  \w    -43.50 -12.00   0.50    8.00    --  -20.00  72.00-180.00   63
  4  \w    -36.00  -6.00   0.50    8.00    --  -20.00  72.00 -36.00   60
  5  \w   -110.00  70.00   0.50    8.00    --  -20.00   0.00-108.00  360
  6  \w    -66.50   0.50   0.50    8.00    --  -20.00 -72.00-180.00  134
;
_diffrn_measurement_device 'abstract diffractometer'
_diffrn_measurement_device_type 'dtrek-CrysAlisPro-abstract goniometer imported rigaku-d*trek images'
_diffrn_measurement_method '\w scans'
_diffrn_orient_matrix_type 'CrysAlisPro convention (1999,Acta A55,543-557)'
_diffrn_orient_matrix_UB_11 0.0442773000
_diffrn_orient_matrix_UB_12 -0.0581738000
_diffrn_orient_matrix_UB_13 0.0078127000
_diffrn_orient_matrix_UB_21 -0.0319157000
_diffrn_orient_matrix_UB_22 -0.0746634000
_diffrn_orient_matrix_UB_23 0.0106580000
_diffrn_orient_matrix_UB_31 -0.0062916000
_diffrn_orient_matrix_UB_32 -0.0306453000
_diffrn_orient_matrix_UB_33 -0.0407845000
_diffrn_radiation_monochromator graphite
_diffrn_radiation_probe x-ray
_diffrn_radiation_type MoK\a
_diffrn_radiation_wavelength 0.71073
_diffrn_reflns_av_R_equivalents 0.0498
_diffrn_reflns_av_unetI/netI 0.0548
_diffrn_reflns_Laue_measured_fraction_full 0.997
_diffrn_reflns_Laue_measured_fraction_max 0.997
_diffrn_reflns_limit_h_max 15
_diffrn_reflns_limit_h_min -15
_diffrn_reflns_limit_k_max 8
_diffrn_reflns_limit_k_min -7
_diffrn_reflns_limit_l_max 19
_diffrn_reflns_limit_l_min -19
_diffrn_reflns_number 15985
_diffrn_reflns_point_group_measured_fraction_full 0.977
_diffrn_reflns_point_group_measured_fraction_max 0.977
_diffrn_reflns_theta_full 24.998
_diffrn_reflns_theta_max 24.998
_diffrn_reflns_theta_min 2.462
_diffrn_source 'fine-focus sealed X-ray tube'
_diffrn_source_type 'Enhance (Mo) X-ray Source'
_exptl_absorpt_coefficient_mu 0.443
_exptl_absorpt_correction_T_max 1.00000
_exptl_absorpt_correction_T_min 0.67681
_exptl_absorpt_correction_type multi-scan
_exptl_absorpt_process_details
;
CrysAlisPro 1.171.39.46 (Rigaku Oxford Diffraction, 2018)
Empirical absorption correction using spherical harmonics,
 implemented in SCALE3 ABSPACK scaling algorithm.
;
_exptl_crystal_colour colourless
_exptl_crystal_colour_primary colourless
_exptl_crystal_density_diffrn 1.535
_exptl_crystal_description block
_exptl_crystal_F_000 728
_exptl_crystal_size_max 0.2
_exptl_crystal_size_mid 0.13
_exptl_crystal_size_min 0.1
_refine_diff_density_max 0.244
_refine_diff_density_min -0.263
_refine_diff_density_rms 0.058
_refine_ls_abs_structure_details
;
 Flack x determined using 1807 quotients [(I+)-(I-)]/[(I+)+(I-)]
 (Parsons, Flack and Wagner, Acta Cryst. B69 (2013) 249-259).
;
_refine_ls_abs_structure_Flack -0.05(4)
_refine_ls_extinction_method none
_refine_ls_goodness_of_fit_ref 1.037
_refine_ls_hydrogen_treatment constr
_refine_ls_matrix_type full
_refine_ls_number_parameters 417
_refine_ls_number_reflns 5278
_refine_ls_number_restraints 1
_refine_ls_restrained_S_all 1.037
_refine_ls_R_factor_all 0.0484
_refine_ls_R_factor_gt 0.0409
_refine_ls_shift/su_max 0.001
_refine_ls_shift/su_mean 0.000
_refine_ls_structure_factor_coef Fsqd
_refine_ls_weighting_details 'w=1/[\s^2^(Fo^2^)+(0.0311P)^2^+0.6019P] where P=(Fo^2^+2Fc^2^)/3'
_refine_ls_weighting_scheme calc
_refine_ls_wR_factor_gt 0.0804
_refine_ls_wR_factor_ref 0.0858
_reflns_Friedel_coverage 0.801
_reflns_Friedel_fraction_full 0.954
_reflns_Friedel_fraction_max 0.954
_reflns_number_gt 4809
_reflns_number_total 5278
_reflns_threshold_expression 'I > 2\s(I)'
_cod_data_source_file c9cc07164d2.cif
_cod_data_source_block cmrv-as-287_mo
_cod_original_cell_volume 1532.31(10)
_cod_database_code 7124331
_shelx_shelxl_version_number 2014/7
_shelx_space_group_comment
;
The symmetry employed for this shelxl refinement is uniquely defined
by the following loop, which should always be used as a source of
symmetry information in preference to the above space-group names.
They are only intended as comments.
;
_shelx_estimated_absorpt_t_max 0.957
_shelx_estimated_absorpt_t_min 0.917
_reflns_odcompleteness_completeness 91.72
_reflns_odcompleteness_iscentric 1
_reflns_odcompleteness_theta 31.11
_olex2_refinement_description
;
1. Fixed Uiso
 At 1.2 times of:
  All C(H) groups, All C(H,H) groups
 At 1.5 times of:
  All C(H,H,H) groups
2.a Ternary CH refined with riding coordinates:
 C27(H27), C11(H11), C28(H28), C13(H13)
2.b Secondary CH2 refined with riding coordinates:
 C9(H9A,H9B), C25(H25A,H25B)
2.c Aromatic/amide H refined with riding coordinates:
 C3(H3), C18(H18), C21(H21), C5(H5), C2(H2), C22(H22), C31(H31), C30(H30),
 C6(H6), C19(H19), C16(H16), C15(H15)
2.d Idealised Me refined as rotating group:
 C32(H32A,H32B,H32C), C12(H12A,H12B,H12C)
;
_olex2_submission_special_instructions 'No special instructions were received'
_oxdiff_exptl_absorpt_empirical_details
;
Empirical correction (ABSPACK) includes:
- Absorption correction using spherical harmonics
- Frame scaling
- Detector area scaling
;
_oxdiff_exptl_absorpt_empirical_full_max 1.329
_oxdiff_exptl_absorpt_empirical_full_min 0.752

loop_
_space_group_symop_operation_xyz
'x, y, z'
'-x, y+1/2, -z'

loop_
_atom_site_label
_atom_site_type_symbol
_atom_site_fract_x
_atom_site_fract_y
_atom_site_fract_z
_atom_site_U_iso_or_equiv
_atom_site_adp_type
_atom_site_occupancy
_atom_site_site_symmetry_order
_atom_site_calc_flag
_atom_site_refinement_flags_posn
Cl1 Cl 0.52023(8) 0.58727(17) 0.95044(6) 0.0264(3) Uani 1 1 d .
Cl3 Cl 0.96035(9) 0.40411(16) 0.54769(7) 0.0292(3) Uani 1 1 d .
Cl4 Cl 0.61837(9) 0.44019(17) 0.47852(7) 0.0321(3) Uani 1 1 d .
Cl2 Cl 0.87282(10) 0.56631(19) 0.97979(8) 0.0398(3) Uani 1 1 d .
O7 O 0.7859(2) 0.9959(4) 0.57375(18) 0.0266(8) Uani 1 1 d .
O3 O 0.6971(2) 0.0047(5) 0.90877(18) 0.0286(8) Uani 1 1 d .
O1 O 0.0557(3) 0.2013(6) 0.7488(2) 0.0387(9) Uani 1 1 d .
O6 O 1.4119(3) 0.7846(5) 0.7688(2) 0.0359(9) Uani 1 1 d .
O2 O 0.1346(3) 0.1241(5) 0.64597(18) 0.0332(9) Uani 1 1 d .
O5 O 1.3252(3) 0.8643(5) 0.86744(18) 0.0349(9) Uani 1 1 d .
O8 O 0.6318(3) 0.3648(6) 0.6719(2) 0.0465(10) Uani 1 1 d .
N2 N 1.3303(3) 0.8017(6) 0.7989(2) 0.0267(10) Uani 1 1 d .
N1 N 0.1343(3) 0.1841(6) 0.7151(2) 0.0270(9) Uani 1 1 d .
O4 O 0.8065(3) 0.6372(6) 0.7865(2) 0.0514(11) Uani 1 1 d .
C26 C 0.7066(4) 0.8568(7) 0.5528(3) 0.0228(10) Uani 1 1 d .
C4 C 0.4196(3) 0.3343(6) 0.8456(2) 0.0214(10) Uani 1 1 d .
C32 C 0.6445(4) 0.9201(7) 0.4753(3) 0.0270(11) Uani 1 1 d .
H32A H 0.6163 1.0456 0.4830 0.040 Uiso 1 1 calc GR
H32B H 0.5874 0.8321 0.4610 0.040 Uiso 1 1 calc GR
H32C H 0.6894 0.9238 0.4318 0.040 Uiso 1 1 calc GR
C3 C 0.3288(4) 0.3473(7) 0.8815(3) 0.0243(11) Uani 1 1 d .
H3 H 0.3310 0.3900 0.9357 0.029 Uiso 1 1 calc R
C8 C 0.6073(4) 0.2830(6) 0.8901(2) 0.0214(10) Uani 1 1 d .
C18 C 1.2382(4) 0.6917(7) 0.6718(2) 0.0231(10) Uani 1 1 d .
H18 H 1.3027 0.6853 0.6501 0.028 Uiso 1 1 calc R
C21 C 1.0505(4) 0.7164(7) 0.7361(2) 0.0257(11) Uani 1 1 d .
H21 H 0.9862 0.7243 0.7579 0.031 Uiso 1 1 calc R
C1 C 0.2339(4) 0.2351(7) 0.7606(2) 0.0220(10) Uani 1 1 d .
C9 C 0.6138(4) 0.0866(7) 0.8565(3) 0.0274(11) Uani 1 1 d .
H9A H 0.5483 0.0172 0.8593 0.033 Uiso 1 1 calc R
H9B H 0.6298 0.0892 0.7997 0.033 Uiso 1 1 calc R
C20 C 1.0530(4) 0.6561(6) 0.6562(2) 0.0210(10) Uani 1 1 d .
C5 C 0.4164(4) 0.2707(7) 0.7659(2) 0.0234(11) Uani 1 1 d .
H5 H 0.4784 0.2630 0.7408 0.028 Uiso 1 1 calc R
C2 C 0.2348(4) 0.2986(7) 0.8392(3) 0.0251(11) Uani 1 1 d .
H2 H 0.1723 0.3087 0.8636 0.030 Uiso 1 1 calc R
C24 C 0.8694(4) 0.7120(7) 0.5993(2) 0.0204(10) Uani 1 1 d .
C27 C 0.7703(3) 0.6748(6) 0.5447(2) 0.0200(10) Uani 1 1 d .
H27 H 0.7876 0.6659 0.4878 0.024 Uiso 1 1 calc R
C22 C 1.1408(4) 0.7642(7) 0.7832(3) 0.0255(11) Uani 1 1 d .
H22 H 1.1393 0.8059 0.8372 0.031 Uiso 1 1 calc R
C17 C 1.2336(4) 0.7505(7) 0.7502(2) 0.0228(10) Uani 1 1 d .
C11 C 0.7125(3) 0.3268(7) 0.9357(3) 0.0208(10) Uani 1 1 d .
H11 H 0.7046 0.3365 0.9947 0.025 Uiso 1 1 calc R
C28 C 0.7132(4) 0.4954(7) 0.5641(3) 0.0232(10) Uani 1 1 d .
H28 H 0.7641 0.3902 0.5729 0.028 Uiso 1 1 calc R
C31 C 0.6391(4) 0.8472(7) 0.6197(3) 0.0278(11) Uani 1 1 d .
H31 H 0.6117 0.9622 0.6369 0.033 Uiso 1 1 calc R
C25 C 0.8606(3) 0.9088(7) 0.6322(3) 0.0252(10) Uani 1 1 d .
H25A H 0.8360 0.9067 0.6863 0.030 Uiso 1 1 calc R
H25B H 0.9280 0.9748 0.6357 0.030 Uiso 1 1 calc R
C30 C 0.6141(4) 0.6926(8) 0.6572(3) 0.0305(11) Uani 1 1 d .
H30 H 0.5706 0.7025 0.6992 0.037 Uiso 1 1 calc R
C23 C 0.9555(3) 0.6103(7) 0.6061(2) 0.0216(10) Uani 1 1 d .
C10 C 0.7761(4) 0.1491(7) 0.9219(3) 0.0253(11) Uani 1 1 d .
C6 C 0.3228(4) 0.2190(7) 0.7237(2) 0.0239(11) Uani 1 1 d .
H6 H 0.3202 0.1730 0.6700 0.029 Uiso 1 1 calc R
C13 C 0.7607(4) 0.5081(7) 0.9090(3) 0.0266(11) Uani 1 1 d .
H13 H 0.7087 0.6118 0.9080 0.032 Uiso 1 1 calc R
C7 C 0.5212(3) 0.3831(7) 0.8903(2) 0.0204(10) Uani 1 1 d .
C14 C 0.8024(4) 0.4968(8) 0.8275(3) 0.0344(13) Uani 1 1 d .
C19 C 1.1476(4) 0.6425(7) 0.6253(3) 0.0241(11) Uani 1 1 d .
H19 H 1.1501 0.5988 0.5716 0.029 Uiso 1 1 calc R
C12 C 0.8509(4) 0.0878(8) 0.9932(3) 0.0318(12) Uani 1 1 d .
H12A H 0.8143 0.0795 1.0415 0.048 Uiso 1 1 calc GR
H12B H 0.9072 0.1796 1.0025 0.048 Uiso 1 1 calc GR
H12C H 0.8797 -0.0352 0.9820 0.048 Uiso 1 1 calc GR
C29 C 0.6510(4) 0.5079(7) 0.6361(3) 0.0311(12) Uani 1 1 d .
C16 C 0.8297(4) 0.1596(8) 0.8465(3) 0.0328(12) Uani 1 1 d .
H16 H 0.8593 0.0473 0.8286 0.039 Uiso 1 1 calc R
C15 C 0.8390(4) 0.3135(8) 0.8031(3) 0.0387(14) Uani 1 1 d .
H15 H 0.8705 0.3044 0.7545 0.046 Uiso 1 1 calc R

loop_
_atom_site_aniso_label
_atom_site_aniso_U_11
_atom_site_aniso_U_22
_atom_site_aniso_U_33
_atom_site_aniso_U_23
_atom_site_aniso_U_13
_atom_site_aniso_U_12
Cl1 0.0201(6) 0.0264(7) 0.0321(6) -0.0093(5) 0.0000(4) 0.0036(5)
Cl3 0.0224(6) 0.0261(7) 0.0380(6) -0.0108(5) -0.0006(5) 0.0043(5)
Cl4 0.0266(6) 0.0280(7) 0.0410(6) -0.0045(6) 0.0007(5) -0.0062(5)
Cl2 0.0269(7) 0.0316(7) 0.0580(8) -0.0028(6) -0.0081(5) -0.0078(6)
O7 0.0241(18) 0.0203(18) 0.0346(17) -0.0006(14) -0.0007(14) -0.0003(15)
O3 0.0225(18) 0.0222(19) 0.0398(18) -0.0030(14) -0.0017(14) 0.0007(15)
O1 0.020(2) 0.048(3) 0.049(2) -0.0128(19) 0.0040(16) 0.0011(18)
O6 0.022(2) 0.044(3) 0.0419(19) -0.0070(17) 0.0040(16) -0.0021(17)
O2 0.032(2) 0.038(2) 0.0274(18) -0.0047(16) -0.0043(14) 0.0018(17)
O5 0.044(2) 0.040(2) 0.0199(16) -0.0067(15) -0.0026(15) 0.0038(18)
O8 0.052(3) 0.037(2) 0.055(2) 0.0149(19) 0.0216(19) -0.007(2)
N2 0.030(3) 0.021(2) 0.028(2) 0.0048(17) -0.0022(18) 0.0040(19)
N1 0.023(2) 0.021(2) 0.036(2) 0.0020(19) -0.0029(18) 0.0003(19)
O4 0.047(3) 0.050(3) 0.060(2) 0.027(2) 0.022(2) 0.000(2)
C26 0.020(2) 0.021(3) 0.028(2) 0.000(2) 0.0034(19) -0.001(2)
C4 0.021(3) 0.018(3) 0.025(2) 0.002(2) 0.0029(18) 0.003(2)
C32 0.025(3) 0.022(3) 0.034(2) 0.005(2) 0.0033(19) 0.003(2)
C3 0.023(3) 0.024(3) 0.025(2) -0.001(2) 0.0020(19) 0.004(2)
C8 0.023(3) 0.021(3) 0.020(2) 0.0009(18) 0.0019(18) -0.001(2)
C18 0.024(3) 0.021(3) 0.025(2) 0.000(2) 0.0057(19) 0.002(2)
C21 0.028(3) 0.028(3) 0.023(2) 0.004(2) 0.0093(19) 0.002(2)
C1 0.020(3) 0.019(3) 0.026(2) 0.0041(19) -0.0033(19) 0.0003(19)
C9 0.022(2) 0.026(3) 0.032(2) -0.006(2) -0.0041(18) 0.001(2)
C20 0.024(3) 0.015(2) 0.024(2) 0.0021(18) 0.0039(18) 0.003(2)
C5 0.023(3) 0.029(3) 0.020(2) 0.003(2) 0.0060(19) 0.004(2)
C2 0.019(3) 0.025(3) 0.031(3) 0.002(2) 0.0057(19) 0.004(2)
C24 0.025(3) 0.018(3) 0.018(2) 0.0020(19) 0.0055(18) -0.003(2)
C27 0.020(2) 0.018(2) 0.023(2) 0.0005(19) 0.0045(17) 0.002(2)
C22 0.032(3) 0.027(3) 0.017(2) 0.001(2) 0.0015(19) 0.006(2)
C17 0.027(3) 0.020(3) 0.021(2) 0.0007(19) -0.0018(19) 0.001(2)
C11 0.017(2) 0.022(3) 0.023(2) 0.0027(19) 0.0028(17) -0.001(2)
C28 0.019(2) 0.021(3) 0.030(2) 0.0006(19) 0.0027(19) 0.000(2)
C31 0.025(3) 0.028(3) 0.031(3) -0.004(2) 0.004(2) 0.007(2)
C25 0.022(2) 0.024(3) 0.029(2) 0.000(2) -0.0026(18) 0.002(2)
C30 0.023(3) 0.038(3) 0.032(2) 0.002(2) 0.013(2) 0.001(2)
C23 0.023(3) 0.022(3) 0.021(2) -0.0002(19) 0.0071(17) -0.001(2)
C10 0.021(3) 0.021(3) 0.033(2) 0.002(2) 0.0022(19) -0.001(2)
C6 0.029(3) 0.020(3) 0.021(2) 0.0024(19) -0.0009(19) 0.001(2)
C13 0.019(2) 0.026(3) 0.035(2) 0.001(2) 0.0004(19) 0.000(2)
C7 0.022(2) 0.020(3) 0.019(2) -0.0010(18) 0.0036(17) 0.001(2)
C14 0.023(3) 0.042(3) 0.039(3) 0.015(3) 0.009(2) 0.001(2)
C19 0.030(3) 0.022(3) 0.020(2) 0.0002(19) 0.0023(19) 0.003(2)
C12 0.025(3) 0.028(3) 0.041(3) 0.006(2) -0.003(2) -0.004(2)
C29 0.028(3) 0.030(3) 0.036(3) 0.008(2) 0.007(2) -0.004(2)
C16 0.024(3) 0.038(3) 0.037(3) -0.003(2) 0.006(2) 0.009(2)
C15 0.031(3) 0.052(4) 0.035(3) 0.005(3) 0.014(2) 0.013(3)

loop_
_atom_type_symbol
_atom_type_description
_atom_type_scat_dispersion_real
_atom_type_scat_dispersion_imag
_atom_type_scat_source
C C 0.0033 0.0016 'International Tables Vol C Tables 4.2.6.8 and 6.1.1.4'
H H 0.0000 0.0000 'International Tables Vol C Tables 4.2.6.8 and 6.1.1.4'
Cl Cl 0.1484 0.1585 'International Tables Vol C Tables 4.2.6.8 and 6.1.1.4'
N N 0.0061 0.0033 'International Tables Vol C Tables 4.2.6.8 and 6.1.1.4'
O O 0.0106 0.0060 'International Tables Vol C Tables 4.2.6.8 and 6.1.1.4'

loop_
_geom_angle_atom_site_label_1
_geom_angle_atom_site_label_2
_geom_angle_atom_site_label_3
_geom_angle
C25 O7 C26 106.1(3)
C9 O3 C10 106.0(3)
O6 N2 O5 123.4(4)
O6 N2 C17 118.5(4)
O5 N2 C17 118.1(4)
O1 N1 O2 123.6(4)
O1 N1 C1 118.1(4)
O2 N1 C1 118.3(4)
O7 C26 C32 107.5(4)
O7 C26 C27 102.8(3)
O7 C26 C31 108.3(4)
C32 C26 C27 114.5(4)
C31 C26 C32 110.3(4)
C31 C26 C27 112.9(4)
C3 C4 C5 119.7(4)
C3 C4 C7 121.5(4)
C5 C4 C7 118.8(4)
C26 C32 H32A 109.5
C26 C32 H32B 109.5
C26 C32 H32C 109.5
H32A C32 H32B 109.5
H32A C32 H32C 109.5
H32B C32 H32C 109.5
C4 C3 H3 119.6
C4 C3 C2 120.7(4)
C2 C3 H3 119.6
C9 C8 C11 106.9(4)
C7 C8 C9 125.4(4)
C7 C8 C11 126.8(4)
C17 C18 H18 120.5
C17 C18 C19 118.9(4)
C19 C18 H18 120.5
C20 C21 H21 119.7
C22 C21 H21 119.7
C22 C21 C20 120.5(4)
C2 C1 N1 118.8(4)
C6 C1 N1 119.0(4)
C6 C1 C2 122.2(4)
O3 C9 C8 102.8(3)
O3 C9 H9A 111.2
O3 C9 H9B 111.2
C8 C9 H9A 111.2
C8 C9 H9B 111.2
H9A C9 H9B 109.1
C21 C20 C23 119.8(4)
C19 C20 C21 119.2(4)
C19 C20 C23 121.0(4)
C4 C5 H5 120.0
C6 C5 C4 119.9(4)
C6 C5 H5 120.0
C3 C2 H2 120.8
C1 C2 C3 118.4(4)
C1 C2 H2 120.8
C25 C24 C27 106.6(4)
C23 C24 C27 127.4(4)
C23 C24 C25 124.9(4)
C26 C27 H27 108.3
C24 C27 C26 103.1(4)
C24 C27 H27 108.3
C24 C27 C28 114.8(4)
C28 C27 C26 113.9(4)
C28 C27 H27 108.3
C21 C22 H22 120.6
C21 C22 C17 118.7(4)
C17 C22 H22 120.6
C18 C17 N2 118.3(4)
C18 C17 C22 122.0(4)
C22 C17 N2 119.7(4)
C8 C11 H11 108.6
C8 C11 C10 102.9(4)
C8 C11 C13 113.8(4)
C10 C11 H11 108.6
C13 C11 H11 108.6
C13 C11 C10 114.1(4)
Cl4 C28 H28 109.3
C27 C28 Cl4 108.5(3)
C27 C28 H28 109.3
C29 C28 Cl4 104.9(3)
C29 C28 C27 115.5(4)
C29 C28 H28 109.3
C26 C31 H31 117.1
C30 C31 C26 125.8(5)
C30 C31 H31 117.1
O7 C25 C24 103.2(3)
O7 C25 H25A 111.1
O7 C25 H25B 111.1
C24 C25 H25A 111.1
C24 C25 H25B 111.1
H25A C25 H25B 109.1
C31 C30 H30 118.9
C31 C30 C29 122.2(4)
C29 C30 H30 118.9
C20 C23 Cl3 114.5(3)
C24 C23 Cl3 119.3(3)
C24 C23 C20 126.1(4)
O3 C10 C11 102.9(4)
O3 C10 C12 107.1(4)
O3 C10 C16 107.2(4)
C12 C10 C11 115.3(4)
C16 C10 C11 112.9(4)
C16 C10 C12 110.7(4)
C1 C6 C5 119.1(4)
C1 C6 H6 120.5
C5 C6 H6 120.5
Cl2 C13 H13 109.4
C11 C13 Cl2 109.2(3)
C11 C13 H13 109.4
C14 C13 Cl2 104.6(3)
C14 C13 C11 114.5(4)
C14 C13 H13 109.4
C4 C7 Cl1 114.5(3)
C8 C7 Cl1 120.2(3)
C8 C7 C4 125.2(4)
O4 C14 C13 120.0(5)
O4 C14 C15 122.9(5)
C15 C14 C13 117.0(4)
C18 C19 C20 120.6(4)
C18 C19 H19 119.7
C20 C19 H19 119.7
C10 C12 H12A 109.5
C10 C12 H12B 109.5
C10 C12 H12C 109.5
H12A C12 H12B 109.5
H12A C12 H12C 109.5
H12B C12 H12C 109.5
O8 C29 C28 119.4(5)
O8 C29 C30 123.1(4)
C30 C29 C28 117.4(4)
C10 C16 H16 117.5
C15 C16 C10 125.0(5)
C15 C16 H16 117.5
C14 C15 H15 118.8
C16 C15 C14 122.4(4)
C16 C15 H15 118.8

loop_
_geom_bond_atom_site_label_1
_geom_bond_atom_site_label_2
_geom_bond_distance
Cl1 C7 1.767(5)
Cl3 C23 1.767(5)
Cl4 C28 1.820(4)
Cl2 C13 1.817(5)
O7 C26 1.445(6)
O7 C25 1.436(5)
O3 C9 1.435(5)
O3 C10 1.453(6)
O1 N1 1.225(5)
O6 N2 1.228(5)
O2 N1 1.228(5)
O5 N2 1.234(5)
O8 C29 1.221(6)
N2 C17 1.463(6)
N1 C1 1.470(6)
O4 C14 1.216(6)
C26 C32 1.512(6)
C26 C27 1.553(6)
C26 C31 1.494(6)
C4 C3 1.383(6)
C4 C5 1.399(6)
C4 C7 1.483(6)
C32 H32A 0.9800
C32 H32B 0.9800
C32 H32C 0.9800
C3 H3 0.9500
C3 C2 1.384(6)
C8 C9 1.513(7)
C8 C11 1.520(6)
C8 C7 1.328(6)
C18 H18 0.9500
C18 C17 1.379(6)
C18 C19 1.379(6)
C21 H21 0.9500
C21 C20 1.401(6)
C21 C22 1.379(6)
C1 C2 1.383(6)
C1 C6 1.373(6)
C9 H9A 0.9900
C9 H9B 0.9900
C20 C23 1.473(6)
C20 C19 1.388(6)
C5 H5 0.9500
C5 C6 1.385(6)
C2 H2 0.9500
C24 C27 1.515(6)
C24 C25 1.514(7)
C24 C23 1.328(6)
C27 H27 1.0000
C27 C28 1.530(6)
C22 H22 0.9500
C22 C17 1.382(6)
C11 H11 1.0000
C11 C10 1.544(6)
C11 C13 1.524(6)
C28 H28 1.0000
C28 C29 1.520(6)
C31 H31 0.9500
C31 C30 1.325(7)
C25 H25A 0.9900
C25 H25B 0.9900
C30 H30 0.9500
C30 C29 1.458(7)
C10 C12 1.513(6)
C10 C16 1.503(6)
C6 H6 0.9500
C13 H13 1.0000
C13 C14 1.518(6)
C14 C15 1.463(8)
C19 H19 0.9500
C12 H12A 0.9800
C12 H12B 0.9800
C12 H12C 0.9800
C16 H16 0.9500
C16 C15 1.326(7)
C15 H15 0.9500
